data_7031985
loop_
_publ_author_name
'Zhang, Kun'
'Geng, Jiao'
'Jin, Chao'
'Huang, Wei'

_publ_section_title
;
 Distinguishable Zn(ii) and Pb(ii) template effects on forming
 pendant-armed Schiff-base macrocyclic complexes including a remarkable
 Pb(ii)-\p macrocyclic complex.
;
_journal_issue 41
_journal_name_full 'Dalton transactions (Cambridge, England : 2003)'
_journal_page_first 15351
_journal_page_last 15358
_journal_paper_doi 10.1039/c4dt01927j
_journal_volume 43
_journal_year 2014
_chemical_formula_moiety 'C54 H52 Cl4 N7 O9 Zn2, C2 H6 O, N O3'
_chemical_formula_sum 'C56 H58 Cl4 N8 O13 Zn2'
_chemical_formula_weight 1323.64
_chemical_name_systematic
; 
 ? 
;
_space_group_IT_number 2
_symmetry_cell_setting triclinic
_symmetry_space_group_name_Hall '-P 1'
_symmetry_space_group_name_H-M 'P -1'
_atom_sites_solution_hydrogens geom
_atom_sites_solution_primary direct
_atom_sites_solution_secondary difmap
_audit_creation_method SHELXL-97
_cell_angle_alpha 89.565(3)
_cell_angle_beta 72.204(2)
_cell_angle_gamma 72.003(3)
_cell_formula_units_Z 2
_cell_length_a 13.244(3)
_cell_length_b 13.505(3)
_cell_length_c 17.957(4)
_cell_measurement_reflns_used 4753
_cell_measurement_temperature 291(2)
_cell_measurement_theta_max 24.393
_cell_measurement_theta_min 2.394
_cell_volume 2895.1(11)
_computing_cell_refinement 'SMART APEX2 V2011.4-1'
_computing_data_collection 'SMART (BRUKER 2000)'
_computing_data_reduction 'SAINT V6.02A (BRUKER 2000)'
_computing_molecular_graphics SHELXTL
_computing_publication_material SHELXTL
_computing_structure_refinement SHELXTL
_computing_structure_solution 'SHELXTL V6.10 (BRUKER 2000)'
_diffrn_ambient_temperature 291(2)
_diffrn_measured_fraction_theta_full 0.988
_diffrn_measured_fraction_theta_max 0.988
_diffrn_measurement_device_type 'Bruker CCD area detector'
_diffrn_measurement_method '\f and \w scans'
_diffrn_radiation_monochromator graphite
_diffrn_radiation_source 'sealed tube'
_diffrn_radiation_type MoK\a
_diffrn_radiation_wavelength 0.71073
_diffrn_reflns_av_R_equivalents 0.0365
_diffrn_reflns_av_unetI/netI 0.0554
_diffrn_reflns_limit_h_max 15
_diffrn_reflns_limit_h_min -12
_diffrn_reflns_limit_k_max 16
_diffrn_reflns_limit_k_min -16
_diffrn_reflns_limit_l_max 21
_diffrn_reflns_limit_l_min -21
_diffrn_reflns_number 21458
_diffrn_reflns_theta_full 25.00
_diffrn_reflns_theta_max 25.00
_diffrn_reflns_theta_min 1.20
_diffrn_standards_decay_% 0
_diffrn_standards_interval_count 0
_diffrn_standards_interval_time 0
_diffrn_standards_number 0
_exptl_absorpt_coefficient_mu 1.084
_exptl_absorpt_correction_T_max 0.8993
_exptl_absorpt_correction_T_min 0.8809
_exptl_absorpt_correction_type multi-scan
_exptl_absorpt_process_details 'SADABS, Bruker(2000)'
_exptl_crystal_colour 'yellow green'
_exptl_crystal_density_diffrn 1.518
_exptl_crystal_density_method 'not measured'
_exptl_crystal_description block
_exptl_crystal_F_000 1364
_exptl_crystal_size_max 0.12
_exptl_crystal_size_mid 0.12
_exptl_crystal_size_min 0.10
_refine_diff_density_max 0.935
_refine_diff_density_min -0.467
_refine_diff_density_rms 0.066
_refine_ls_extinction_method none
_refine_ls_goodness_of_fit_ref 1.000
_refine_ls_hydrogen_treatment constr
_refine_ls_matrix_type full
_refine_ls_number_parameters 748
_refine_ls_number_reflns 10081
_refine_ls_number_restraints 1
_refine_ls_restrained_S_all 1.007
_refine_ls_R_factor_all 0.0763
_refine_ls_R_factor_gt 0.0469
_refine_ls_shift/su_max 0.001
_refine_ls_shift/su_mean 0.000
_refine_ls_structure_factor_coef Fsqd
_refine_ls_weighting_details 'calc w=1/[\s^2^(Fo^2^)+(0.0813P)^2^] where P=(Fo^2^+2Fc^2^)/3'
_refine_ls_weighting_scheme calc
_refine_ls_wR_factor_gt 0.1277
_refine_ls_wR_factor_ref 0.1397
_reflns_number_gt 6979
_reflns_number_total 10081
_reflns_threshold_expression >2sigma(I)
_cod_data_source_file c4dt01927j2.cif
_cod_data_source_block 1a
_cod_depositor_comments 'Adding full bibliography for 7031985--7031989.cif.'
_cod_original_cell_volume 2895.2(10)
_cod_database_code 7031985

loop_
_symmetry_equiv_pos_as_xyz
'x, y, z'
'-x, -y, -z'

loop_
_atom_site_label
_atom_site_type_symbol
_atom_site_fract_x
_atom_site_fract_y
_atom_site_fract_z
_atom_site_U_iso_or_equiv
_atom_site_adp_type
_atom_site_occupancy
_atom_site_symmetry_multiplicity
_atom_site_calc_flag
_atom_site_refinement_flags
Zn1 Zn 0.26985(3) 0.38837(3) 0.09150(2) 0.04304(14) Uani 1 1 d .
Zn2 Zn 0.27491(3) 0.53601(3) 0.26952(3) 0.04713(14) Uani 1 1 d .
C1 C 0.0352(3) 0.4435(3) 0.19534(19) 0.0378(8) Uani 1 1 d .
C2 C -0.0457(3) 0.4158(3) 0.25666(19) 0.0363(8) Uani 1 1 d .
C3 C -0.1553(3) 0.4813(3) 0.2858(2) 0.0428(8) Uani 1 1 d .
H3 H -0.2080 0.4610 0.3245 0.051 Uiso 1 1 calc R
C4 C -0.1854(3) 0.5766(3) 0.2568(2) 0.0448(9) Uani 1 1 d .
C5 C -0.1095(3) 0.6075(3) 0.1988(2) 0.0429(8) Uani 1 1 d .
H5 H -0.1316 0.6731 0.1810 0.051 Uiso 1 1 calc R
C6 C 0.0005(3) 0.5415(3) 0.1665(2) 0.0398(8) Uani 1 1 d .
C7 C 0.0716(3) 0.5787(3) 0.1020(2) 0.0458(9) Uani 1 1 d .
H7 H 0.0398 0.6435 0.0863 0.055 Uiso 1 1 calc R
C8 C 0.2336(3) 0.5712(3) -0.0048(2) 0.0609(11) Uani 1 1 d .
H8A H 0.3068 0.5674 -0.0022 0.073 Uiso 1 1 calc R
H8B H 0.1923 0.6440 -0.0059 0.073 Uiso 1 1 calc R
C9 C 0.2473(4) 0.5085(4) -0.0795(2) 0.0704(13) Uani 1 1 d .
H9A H 0.1875 0.5451 -0.1000 0.085 Uiso 1 1 calc R
H9B H 0.3175 0.5065 -0.1184 0.085 Uiso 1 1 calc R
C10 C 0.2464(4) 0.3985(4) -0.0702(2) 0.0628(12) Uani 1 1 d .
H10A H 0.1701 0.3999 -0.0440 0.075 Uiso 1 1 calc R
H10B H 0.2710 0.3613 -0.1219 0.075 Uiso 1 1 calc R
C11 C 0.4000(3) 0.2596(3) -0.0599(2) 0.0539(10) Uani 1 1 d .
H11 H 0.4140 0.2453 -0.1134 0.065 Uiso 1 1 calc R
C12 C 0.4739(3) 0.1875(3) -0.0245(2) 0.0475(9) Uani 1 1 d .
C13 C 0.5624(3) 0.1078(3) -0.0752(2) 0.0553(10) Uani 1 1 d .
H13 H 0.5716 0.1052 -0.1287 0.066 Uiso 1 1 calc R
C14 C 0.6347(3) 0.0348(3) -0.0488(2) 0.0539(10) Uani 1 1 d .
C15 C 0.6222(3) 0.0347(3) 0.0306(2) 0.0501(9) Uani 1 1 d .
H15 H 0.6719 -0.0167 0.0486 0.060 Uiso 1 1 calc R
C16 C 0.5355(3) 0.1117(3) 0.0825(2) 0.0411(8) Uani 1 1 d .
C17 C 0.4583(3) 0.1923(3) 0.0571(2) 0.0412(8) Uani 1 1 d .
C18 C 0.5175(3) 0.1125(3) 0.1683(2) 0.0430(8) Uani 1 1 d .
H18A H 0.5715 0.0510 0.1782 0.052 Uiso 1 1 calc R
H18B H 0.4432 0.1089 0.1949 0.052 Uiso 1 1 calc R
C19 C 0.5136(3) 0.2030(3) 0.2887(2) 0.0441(8) Uani 1 1 d .
H19A H 0.4391 0.1999 0.3154 0.053 Uiso 1 1 calc R
H19B H 0.5672 0.1391 0.2958 0.053 Uiso 1 1 calc R
C20 C 0.5283(3) 0.2933(3) 0.3255(2) 0.0411(8) Uani 1 1 d .
C21 C 0.4605(3) 0.3964(3) 0.3193(2) 0.0422(8) Uani 1 1 d .
C22 C 0.4769(3) 0.4803(3) 0.3541(2) 0.0483(9) Uani 1 1 d .
C23 C 0.5532(3) 0.4612(3) 0.3959(2) 0.0543(10) Uani 1 1 d .
H23 H 0.5630 0.5172 0.4192 0.065 Uiso 1 1 calc R
C24 C 0.6132(3) 0.3624(4) 0.4029(2) 0.0545(10) Uani 1 1 d .
C25 C 0.6026(3) 0.2762(3) 0.3678(2) 0.0476(9) Uani 1 1 d .
H25 H 0.6445 0.2086 0.3728 0.057 Uiso 1 1 calc R
C26 C 0.4205(4) 0.5891(3) 0.3480(3) 0.0607(11) Uani 1 1 d .
H26 H 0.4448 0.6378 0.3675 0.073 Uiso 1 1 calc R
C27 C 0.2970(5) 0.7406(4) 0.3195(4) 0.105(2) Uani 1 1 d .
H27A H 0.3453 0.7725 0.3342 0.126 Uiso 1 1 calc R
H27B H 0.2230 0.7668 0.3581 0.126 Uiso 1 1 calc R
C28 C 0.2905(5) 0.7698(5) 0.2405(4) 0.118(2) Uani 1 1 d .
H28A H 0.3598 0.7287 0.2014 0.142 Uiso 1 1 calc R
H28B H 0.2862 0.8427 0.2376 0.142 Uiso 1 1 calc R
C29 C 0.1950(4) 0.7557(4) 0.2187(3) 0.0804(15) Uani 1 1 d .
H29A H 0.1350 0.8220 0.2288 0.096 Uiso 1 1 calc R
H29B H 0.2197 0.7335 0.1630 0.096 Uiso 1 1 calc R
C30 C 0.0506(3) 0.7077(3) 0.3075(2) 0.0545(10) Uani 1 1 d .
H30 H 0.0081 0.7764 0.3062 0.065 Uiso 1 1 calc R
C31 C -0.0051(3) 0.6449(3) 0.3591(2) 0.0442(9) Uani 1 1 d .
C32 C 0.0464(3) 0.5376(3) 0.3634(2) 0.0429(8) Uani 1 1 d .
C33 C -0.0198(3) 0.4819(3) 0.41087(19) 0.0413(8) Uani 1 1 d .
C34 C -0.1284(3) 0.5321(3) 0.4556(2) 0.0524(10) Uani 1 1 d .
H34 H -0.1700 0.4948 0.4878 0.063 Uiso 1 1 calc R
C35 C -0.1761(3) 0.6378(3) 0.4530(2) 0.0534(10) Uani 1 1 d .
C36 C -0.1173(3) 0.6937(3) 0.4051(2) 0.0503(9) Uani 1 1 d .
H36 H -0.1516 0.7645 0.4028 0.060 Uiso 1 1 calc R
C37 C 0.0346(3) 0.3672(3) 0.4083(2) 0.0487(9) Uani 1 1 d .
H37A H -0.0201 0.3362 0.4386 0.058 Uiso 1 1 calc R
H37B H 0.0936 0.3543 0.4321 0.058 Uiso 1 1 calc R
C38 C -0.0058(3) 0.3140(3) 0.28901(19) 0.0373(8) Uani 1 1 d .
H38A H 0.0249 0.2574 0.2473 0.045 Uiso 1 1 calc R
H38B H -0.0682 0.3017 0.3287 0.045 Uiso 1 1 calc R
C39 C 0.6368(3) 0.2291(3) 0.1566(2) 0.0427(8) Uani 1 1 d .
H39A H 0.6393 0.2363 0.1023 0.051 Uiso 1 1 calc R
H39B H 0.6365 0.2948 0.1784 0.051 Uiso 1 1 calc R
C40 C 0.7405(3) 0.1436(3) 0.1588(2) 0.0497(9) Uani 1 1 d .
H40A H 0.7380 0.0765 0.1420 0.060 Uiso 1 1 calc R
H40B H 0.7433 0.1414 0.2121 0.060 Uiso 1 1 calc R
C41 C 0.8451(3) 0.1631(3) 0.1049(2) 0.0454(9) Uani 1 1 d .
C42 C 0.9000(3) 0.2180(3) 0.1322(2) 0.0564(10) Uani 1 1 d .
H42 H 0.8723 0.2450 0.1846 0.068 Uiso 1 1 calc R
C43 C 0.9958(4) 0.2343(4) 0.0835(3) 0.0668(12) Uani 1 1 d .
H43 H 1.0311 0.2727 0.1031 0.080 Uiso 1 1 calc R
C44 C 1.0383(3) 0.1942(3) 0.0071(3) 0.0544(10) Uani 1 1 d .
C45 C 0.9834(3) 0.1401(3) -0.0226(2) 0.0578(11) Uani 1 1 d .
H45 H 1.0110 0.1138 -0.0751 0.069 Uiso 1 1 calc R
C46 C 0.8870(3) 0.1257(3) 0.0270(2) 0.0550(10) Uani 1 1 d .
H46 H 0.8497 0.0898 0.0071 0.066 Uiso 1 1 calc R
C47 C 0.1745(3) 0.2145(3) 0.3144(3) 0.0586(11) Uani 1 1 d .
H47A H 0.2412 0.2285 0.3165 0.070 Uiso 1 1 calc R
H47B H 0.1914 0.1817 0.2622 0.070 Uiso 1 1 calc R
C48 C 0.1507(4) 0.1365(4) 0.3733(3) 0.0804(15) Uani 1 1 d .
H48A H 0.2165 0.0746 0.3604 0.096 Uiso 1 1 calc R
H48B H 0.1407 0.1669 0.4249 0.096 Uiso 1 1 calc R
C49 C 0.0502(4) 0.1022(3) 0.3789(3) 0.0658(12) Uani 1 1 d .
C50 C -0.0307(5) 0.1122(4) 0.4516(3) 0.0788(14) Uani 1 1 d .
H50 H -0.0237 0.1419 0.4955 0.095 Uiso 1 1 calc R
C51 C -0.1201(5) 0.0788(5) 0.4593(4) 0.0925(17) Uani 1 1 d .
H51 H -0.1725 0.0845 0.5086 0.111 Uiso 1 1 calc R
C52 C -0.1339(4) 0.0365(4) 0.3943(4) 0.0788(14) Uani 1 1 d .
C53 C -0.0558(4) 0.0264(3) 0.3230(3) 0.0768(14) Uani 1 1 d .
H53 H -0.0637 -0.0021 0.2789 0.092 Uiso 1 1 calc R
C54 C 0.0353(4) 0.0586(3) 0.3162(3) 0.0732(13) Uani 1 1 d .
H54 H 0.0889 0.0503 0.2671 0.088 Uiso 1 1 calc R
C55 C 0.4749(7) 0.8820(6) 0.4375(5) 0.157(3) Uani 1 1 d D
H55A H 0.4592 0.8200 0.4261 0.235 Uiso 1 1 calc R
H55B H 0.4442 0.9024 0.4930 0.235 Uiso 1 1 calc R
H55C H 0.5544 0.8682 0.4209 0.235 Uiso 1 1 calc R
C56 C 0.4250(7) 0.9652(8) 0.3962(7) 0.198(5) Uani 1 1 d D
H56A H 0.4483 1.0249 0.4032 0.237 Uiso 1 1 calc R
H56B H 0.3442 0.9863 0.4192 0.237 Uiso 1 1 calc R
Cl1 Cl -0.32171(9) 0.66274(9) 0.29613(7) 0.0717(3) Uani 1 1 d .
Cl2 Cl 0.74549(11) -0.06335(10) -0.11380(8) 0.0888(4) Uani 1 1 d .
Cl3 Cl -0.31408(10) 0.69974(12) 0.51158(7) 0.0893(4) Uani 1 1 d .
Cl4 Cl 0.70756(10) 0.33986(11) 0.45610(7) 0.0758(3) Uani 1 1 d .
N1 N 0.1734(3) 0.5301(2) 0.06534(18) 0.0483(8) Uani 1 1 d .
N2 N 0.3174(3) 0.3411(3) -0.02557(17) 0.0493(8) Uani 1 1 d .
N3 N 0.1527(3) 0.6781(2) 0.2634(2) 0.0566(9) Uani 1 1 d .
N4 N 0.3415(3) 0.6257(3) 0.3190(2) 0.0646(10) Uani 1 1 d .
N5 N 0.0835(2) 0.3166(2) 0.32507(16) 0.0405(7) Uani 1 1 d .
N6 N 0.5291(2) 0.2087(2) 0.20189(16) 0.0384(6) Uani 1 1 d .
N7 N 0.4363(3) 0.4794(3) 0.1153(2) 0.0647(10) Uani 1 1 d .
N8 N 0.7583(5) 0.9021(3) 0.2328(3) 0.0799(12) Uani 1 1 d .
O1 O 0.13707(19) 0.37692(18) 0.17192(13) 0.0451(6) Uani 1 1 d .
H1 H 0.1476 0.3158 0.1970 0.054 Uiso 1 1 d R
O2 O 0.3803(2) 0.26229(18) 0.11085(13) 0.0443(6) Uani 1 1 d .
O3 O 0.1499(2) 0.48526(18) 0.32468(15) 0.0485(6) Uani 1 1 d .
H3A H 0.1676 0.4129 0.3227 0.058 Uiso 1 1 calc R
O4 O 0.3899(2) 0.40449(19) 0.28099(15) 0.0501(6) Uani 1 1 d .
O5 O -0.2264(4) 0.0028(4) 0.4070(3) 0.1228(15) Uani 1 1 d .
H5A H -0.2234 -0.0256 0.3658 0.184 Uiso 1 1 d R
O6 O 1.1332(3) 0.2113(3) -0.0385(2) 0.0854(10) Uani 1 1 d .
H6 H 1.1568 0.1759 -0.0808 0.128 Uiso 1 1 d R
O7 O 0.3300(2) 0.4889(2) 0.14912(15) 0.0514(6) Uani 1 1 d .
O8 O 0.4859(3) 0.4203(3) 0.0551(2) 0.0875(11) Uani 1 1 d .
O9 O 0.4782(3) 0.5287(4) 0.1457(2) 0.1116(15) Uani 1 1 d .
O10 O 0.7193(4) 0.8837(3) 0.1836(3) 0.1121(14) Uani 1 1 d .
O11 O 0.8600(4) 0.8699(3) 0.2202(2) 0.0995(12) Uani 1 1 d .
O12 O 0.6957(4) 0.9555(3) 0.2943(3) 0.1129(14) Uani 1 1 d .
O13 O 0.4548(5) 0.9364(6) 0.3128(4) 0.183(3) Uani 1 1 d .
H13A H 0.5338 0.8958 0.2945 0.275 Uiso 1 1 d R

loop_
_atom_site_aniso_label
_atom_site_aniso_U_11
_atom_site_aniso_U_22
_atom_site_aniso_U_33
_atom_site_aniso_U_23
_atom_site_aniso_U_13
_atom_site_aniso_U_12
Zn1 0.0315(2) 0.0485(3) 0.0417(2) 0.01207(18) -0.00890(19) -0.00559(18)
Zn2 0.0336(3) 0.0385(2) 0.0641(3) 0.00631(19) -0.0125(2) -0.00749(18)
C1 0.033(2) 0.0429(19) 0.0351(18) 0.0037(14) -0.0123(15) -0.0083(16)
C2 0.036(2) 0.0393(18) 0.0345(18) 0.0047(14) -0.0138(16) -0.0109(15)
C3 0.033(2) 0.059(2) 0.0339(19) 0.0049(16) -0.0086(16) -0.0139(17)
C4 0.030(2) 0.057(2) 0.0362(19) -0.0002(16) -0.0103(16) 0.0013(16)
C5 0.038(2) 0.0413(19) 0.046(2) 0.0085(15) -0.0172(17) -0.0050(16)
C6 0.034(2) 0.046(2) 0.0393(19) 0.0078(15) -0.0152(16) -0.0098(16)
C7 0.038(2) 0.046(2) 0.053(2) 0.0161(16) -0.0171(19) -0.0092(17)
C8 0.042(2) 0.070(3) 0.068(3) 0.033(2) -0.012(2) -0.019(2)
C9 0.050(3) 0.099(4) 0.053(3) 0.034(2) -0.014(2) -0.015(2)
C10 0.049(3) 0.087(3) 0.049(2) 0.016(2) -0.022(2) -0.011(2)
C11 0.053(3) 0.065(3) 0.039(2) 0.0083(18) -0.0098(19) -0.018(2)
C12 0.042(2) 0.054(2) 0.045(2) 0.0048(17) -0.0103(18) -0.0161(18)
C13 0.051(3) 0.063(3) 0.044(2) -0.0069(18) -0.0029(19) -0.020(2)
C14 0.040(2) 0.051(2) 0.056(2) -0.0098(18) 0.0001(19) -0.0083(18)
C15 0.043(2) 0.042(2) 0.059(3) -0.0037(17) -0.0106(19) -0.0105(17)
C16 0.032(2) 0.0362(18) 0.050(2) 0.0019(15) -0.0100(16) -0.0081(15)
C17 0.035(2) 0.0413(19) 0.042(2) 0.0019(15) -0.0062(17) -0.0120(16)
C18 0.039(2) 0.0342(18) 0.050(2) 0.0059(15) -0.0137(17) -0.0044(15)
C19 0.038(2) 0.042(2) 0.043(2) 0.0073(15) -0.0076(17) -0.0067(16)
C20 0.0276(19) 0.050(2) 0.0385(19) 0.0033(15) -0.0043(15) -0.0093(16)
C21 0.029(2) 0.048(2) 0.043(2) 0.0030(15) -0.0050(16) -0.0086(16)
C22 0.036(2) 0.050(2) 0.055(2) -0.0010(17) -0.0104(18) -0.0133(17)
C23 0.046(2) 0.064(3) 0.053(2) -0.0050(19) -0.009(2) -0.023(2)
C24 0.038(2) 0.083(3) 0.043(2) 0.0061(19) -0.0149(18) -0.019(2)
C25 0.038(2) 0.055(2) 0.039(2) 0.0072(16) -0.0042(17) -0.0086(17)
C26 0.047(3) 0.053(2) 0.079(3) -0.009(2) -0.011(2) -0.021(2)
C27 0.097(4) 0.046(3) 0.189(7) 0.003(3) -0.072(5) -0.020(3)
C28 0.093(5) 0.079(4) 0.197(7) 0.078(4) -0.048(5) -0.048(4)
C29 0.070(4) 0.056(3) 0.098(4) 0.033(3) -0.011(3) -0.013(2)
C30 0.044(3) 0.043(2) 0.064(3) 0.0051(18) -0.016(2) 0.0014(18)
C31 0.037(2) 0.042(2) 0.050(2) 0.0023(16) -0.0168(17) -0.0053(16)
C32 0.036(2) 0.048(2) 0.044(2) 0.0016(16) -0.0172(17) -0.0082(17)
C33 0.043(2) 0.052(2) 0.0333(18) 0.0023(15) -0.0148(17) -0.0178(17)
C34 0.053(3) 0.074(3) 0.035(2) 0.0028(18) -0.0147(19) -0.028(2)
C35 0.043(2) 0.073(3) 0.034(2) -0.0074(18) -0.0099(18) -0.008(2)
C36 0.041(2) 0.054(2) 0.049(2) -0.0010(17) -0.0156(19) -0.0036(18)
C37 0.055(2) 0.062(2) 0.041(2) 0.0139(17) -0.0238(19) -0.026(2)
C38 0.036(2) 0.0442(19) 0.0359(18) 0.0050(14) -0.0138(16) -0.0163(16)
C39 0.040(2) 0.0375(19) 0.043(2) 0.0039(14) -0.0070(17) -0.0091(16)
C40 0.038(2) 0.047(2) 0.057(2) 0.0143(17) -0.0111(18) -0.0079(17)
C41 0.034(2) 0.042(2) 0.053(2) 0.0052(16) -0.0101(18) -0.0052(16)
C42 0.044(2) 0.073(3) 0.050(2) 0.0054(19) -0.011(2) -0.019(2)
C43 0.064(3) 0.075(3) 0.079(3) 0.017(2) -0.036(3) -0.033(2)
C44 0.039(2) 0.054(2) 0.067(3) 0.017(2) -0.014(2) -0.0130(19)
C45 0.048(3) 0.054(2) 0.052(2) 0.0020(18) 0.002(2) -0.007(2)
C46 0.050(3) 0.045(2) 0.067(3) 0.0009(18) -0.013(2) -0.0180(19)
C47 0.039(2) 0.052(2) 0.082(3) 0.011(2) -0.022(2) -0.0084(19)
C48 0.063(3) 0.055(3) 0.122(4) 0.037(3) -0.041(3) -0.008(2)
C49 0.059(3) 0.040(2) 0.093(4) 0.023(2) -0.023(3) -0.008(2)
C50 0.088(4) 0.070(3) 0.082(4) 0.022(3) -0.032(3) -0.026(3)
C51 0.088(4) 0.094(4) 0.083(4) 0.023(3) -0.010(3) -0.030(3)
C52 0.064(3) 0.066(3) 0.093(4) 0.008(3) -0.008(3) -0.020(3)
C53 0.077(4) 0.049(3) 0.092(4) 0.002(2) -0.013(3) -0.017(2)
C54 0.063(3) 0.047(3) 0.094(4) 0.005(2) -0.005(3) -0.015(2)
C55 0.132(7) 0.142(7) 0.146(7) 0.020(6) -0.012(6) -0.008(6)
C56 0.096(6) 0.225(11) 0.230(12) 0.129(10) -0.034(7) -0.014(7)
Cl1 0.0383(6) 0.0763(7) 0.0691(7) 0.0136(5) -0.0020(5) 0.0099(5)
Cl2 0.0625(8) 0.0863(9) 0.0784(8) -0.0280(6) 0.0034(6) 0.0053(6)
Cl3 0.0476(7) 0.1212(11) 0.0637(8) -0.0084(7) 0.0057(6) -0.0010(7)
Cl4 0.0606(7) 0.1115(10) 0.0673(7) 0.0140(6) -0.0344(6) -0.0307(7)
N1 0.0374(19) 0.0549(19) 0.0526(19) 0.0235(14) -0.0145(15) -0.0150(15)
N2 0.0409(19) 0.062(2) 0.0429(17) 0.0110(15) -0.0153(15) -0.0123(16)
N3 0.046(2) 0.0440(18) 0.072(2) 0.0160(16) -0.0131(18) -0.0097(15)
N4 0.050(2) 0.0421(19) 0.102(3) -0.0001(18) -0.027(2) -0.0121(16)
N5 0.0338(17) 0.0414(16) 0.0456(17) 0.0063(12) -0.0165(14) -0.0074(13)
N6 0.0318(16) 0.0361(15) 0.0441(16) 0.0066(12) -0.0098(13) -0.0088(12)
N7 0.054(3) 0.074(3) 0.065(3) 0.019(2) -0.014(2) -0.024(2)
N8 0.083(4) 0.051(2) 0.088(3) 0.018(2) -0.015(3) -0.011(2)
O1 0.0340(14) 0.0422(13) 0.0481(14) 0.0167(11) -0.0068(11) -0.0034(11)
O2 0.0397(15) 0.0413(13) 0.0411(13) 0.0030(10) -0.0099(11) -0.0009(11)
O3 0.0343(15) 0.0337(13) 0.0717(17) 0.0036(11) -0.0137(13) -0.0059(11)
O4 0.0411(15) 0.0455(14) 0.0630(17) 0.0004(12) -0.0234(13) -0.0061(12)
O5 0.096(3) 0.143(4) 0.124(4) -0.001(3) -0.003(3) -0.063(3)
O6 0.057(2) 0.107(3) 0.093(2) 0.034(2) -0.0137(18) -0.039(2)
O7 0.0329(16) 0.0527(15) 0.0621(17) 0.0113(12) -0.0125(13) -0.0074(12)
O8 0.064(2) 0.094(3) 0.082(3) 0.001(2) 0.0088(19) -0.028(2)
O9 0.086(3) 0.170(4) 0.106(3) 0.001(3) -0.025(2) -0.084(3)
O10 0.120(4) 0.088(3) 0.141(4) 0.029(3) -0.070(3) -0.022(2)
O11 0.078(3) 0.081(3) 0.121(3) -0.001(2) -0.011(2) -0.019(2)
O12 0.092(3) 0.091(3) 0.104(3) 0.005(2) 0.010(2) 0.001(2)
O13 0.144(5) 0.271(8) 0.189(6) 0.115(6) -0.095(5) -0.102(5)

loop_
_atom_type_symbol
_atom_type_description
_atom_type_scat_dispersion_real
_atom_type_scat_dispersion_imag
_atom_type_scat_source
C C 0.0033 0.0016 'International Tables Vol C Tables 4.2.6.8 and 6.1.1.4'
H H 0.0000 0.0000 'International Tables Vol C Tables 4.2.6.8 and 6.1.1.4'
N N 0.0061 0.0033 'International Tables Vol C Tables 4.2.6.8 and 6.1.1.4'
O O 0.0106 0.0060 'International Tables Vol C Tables 4.2.6.8 and 6.1.1.4'
Cl Cl 0.1484 0.1585 'International Tables Vol C Tables 4.2.6.8 and 6.1.1.4'
Zn Zn 0.2839 1.4301 'International Tables Vol C Tables 4.2.6.8 and 6.1.1.4'

loop_
_geom_angle_atom_site_label_1
_geom_angle_atom_site_label_2
_geom_angle_atom_site_label_3
_geom_angle
O1 Zn1 O2 97.61(10)
O1 Zn1 N2 125.58(11)
O2 Zn1 N2 92.66(11)
O1 Zn1 N1 89.97(11)
O2 Zn1 N1 171.40(11)
N2 Zn1 N1 86.16(12)
O1 Zn1 O7 104.75(10)
O2 Zn1 O7 90.72(10)
N2 Zn1 O7 128.49(11)
N1 Zn1 O7 83.39(11)
O3 Zn2 O4 92.50(10)
O3 Zn2 N4 126.45(13)
O4 Zn2 N4 91.11(12)
O3 Zn2 O7 110.14(11)
O4 Zn2 O7 87.76(10)
N4 Zn2 O7 123.39(13)
O3 Zn2 N3 87.29(11)
O4 Zn2 N3 176.94(12)
N4 Zn2 N3 86.57(14)
O7 Zn2 N3 95.19(12)
O1 C1 C6 125.3(3)
O1 C1 C2 117.0(3)
C6 C1 C2 117.6(3)
C3 C2 C1 121.3(3)
C3 C2 C38 121.9(3)
C1 C2 C38 116.7(3)
C4 C3 C2 119.2(3)
C4 C3 H3 120.4
C2 C3 H3 120.4
C5 C4 C3 121.4(3)
C5 C4 Cl1 118.7(3)
C3 C4 Cl1 119.8(3)
C4 C5 C6 120.5(3)
C4 C5 H5 119.8
C6 C5 H5 119.8
C5 C6 C1 119.8(3)
C5 C6 C7 116.0(3)
C1 C6 C7 124.1(3)
N1 C7 C6 125.3(3)
N1 C7 H7 117.3
C6 C7 H7 117.3
N1 C8 C9 110.6(3)
N1 C8 H8A 109.5
C9 C8 H8A 109.5
N1 C8 H8B 109.5
C9 C8 H8B 109.5
H8A C8 H8B 108.1
C10 C9 C8 115.4(3)
C10 C9 H9A 108.4
C8 C9 H9A 108.4
C10 C9 H9B 108.4
C8 C9 H9B 108.4
H9A C9 H9B 107.5
N2 C10 C9 113.8(4)
N2 C10 H10A 108.8
C9 C10 H10A 108.8
N2 C10 H10B 108.8
C9 C10 H10B 108.8
H10A C10 H10B 107.7
N2 C11 C12 127.0(4)
N2 C11 H11 116.5
C12 C11 H11 116.5
C13 C12 C17 119.8(4)
C13 C12 C11 116.4(4)
C17 C12 C11 123.7(3)
C14 C13 C12 121.7(4)
C14 C13 H13 119.1
C12 C13 H13 119.1
C13 C14 C15 120.8(4)
C13 C14 Cl2 120.6(3)
C15 C14 Cl2 118.5(3)
C16 C15 C14 119.2(4)
C16 C15 H15 120.4
C14 C15 H15 120.4
C15 C16 C17 122.0(3)
C15 C16 C18 120.8(3)
C17 C16 C18 117.2(3)
O2 C17 C12 126.5(3)
O2 C17 C16 117.2(3)
C12 C17 C16 116.4(3)
C16 C18 N6 112.6(3)
C16 C18 H18A 109.1
N6 C18 H18A 109.1
C16 C18 H18B 109.1
N6 C18 H18B 109.1
H18A C18 H18B 107.8
C20 C19 N6 113.1(3)
C20 C19 H19A 109.0
N6 C19 H19A 109.0
C20 C19 H19B 109.0
N6 C19 H19B 109.0
H19A C19 H19B 107.8
C25 C20 C21 121.6(3)
C25 C20 C19 119.7(3)
C21 C20 C19 118.6(3)
O4 C21 C22 125.5(3)
O4 C21 C20 117.2(3)
C22 C21 C20 117.3(3)
C23 C22 C21 120.0(4)
C23 C22 C26 116.3(4)
C21 C22 C26 123.7(3)
C24 C23 C22 121.0(4)
C24 C23 H23 119.5
C22 C23 H23 119.5
C23 C24 C25 121.4(4)
C23 C24 Cl4 120.4(3)
C25 C24 Cl4 118.1(3)
C20 C25 C24 118.5(4)
C20 C25 H25 120.8
C24 C25 H25 120.8
N4 C26 C22 127.6(4)
N4 C26 H26 116.2
C22 C26 H26 116.2
N4 C27 C28 110.6(5)
N4 C27 H27A 109.5
C28 C27 H27A 109.5
N4 C27 H27B 109.5
C28 C27 H27B 109.5
H27A C27 H27B 108.1
C27 C28 C29 116.6(5)
C27 C28 H28A 108.1
C29 C28 H28A 108.1
C27 C28 H28B 108.1
C29 C28 H28B 108.1
H28A C28 H28B 107.3
N3 C29 C28 111.3(4)
N3 C29 H29A 109.4
C28 C29 H29A 109.4
N3 C29 H29B 109.4
C28 C29 H29B 109.4
H29A C29 H29B 108.0
N3 C30 C31 126.3(3)
N3 C30 H30 116.8
C31 C30 H30 116.8
C36 C31 C32 119.3(3)
C36 C31 C30 117.4(3)
C32 C31 C30 123.2(3)
O3 C32 C31 124.5(3)
O3 C32 C33 117.4(3)
C31 C32 C33 118.1(3)
C34 C33 C32 121.0(3)
C34 C33 C37 122.6(3)
C32 C33 C37 116.4(3)
C33 C34 C35 120.1(4)
C33 C34 H34 119.9
C35 C34 H34 119.9
C36 C35 C34 121.0(4)
C36 C35 Cl3 120.0(3)
C34 C35 Cl3 119.0(3)
C35 C36 C31 120.4(4)
C35 C36 H36 119.8
C31 C36 H36 119.8
C33 C37 N5 111.2(3)
C33 C37 H37A 109.4
N5 C37 H37A 109.4
C33 C37 H37B 109.4
N5 C37 H37B 109.4
H37A C37 H37B 108.0
C2 C38 N5 109.7(3)
C2 C38 H38A 109.7
N5 C38 H38A 109.7
C2 C38 H38B 109.7
N5 C38 H38B 109.7
H38A C38 H38B 108.2
C40 C39 N6 113.1(3)
C40 C39 H39A 109.0
N6 C39 H39A 108.9
C40 C39 H39B 108.9
N6 C39 H39B 109.0
H39A C39 H39B 107.8
C39 C40 C41 110.3(3)
C39 C40 H40A 109.6
C41 C40 H40A 109.6
C39 C40 H40B 109.6
C41 C40 H40B 109.6
H40A C40 H40B 108.1
C42 C41 C46 118.0(4)
C42 C41 C40 121.6(4)
C46 C41 C40 120.4(3)
C41 C42 C43 121.5(4)
C41 C42 H42 119.3
C43 C42 H42 119.3
C44 C43 C42 120.0(4)
C44 C43 H43 120.0
C42 C43 H43 120.0
C43 C44 O6 118.0(4)
C43 C44 C45 119.8(4)
O6 C44 C45 122.2(4)
C44 C45 C46 119.2(4)
C44 C45 H45 120.4
C46 C45 H45 120.4
C41 C46 C45 121.5(4)
C41 C46 H46 119.3
C45 C46 H46 119.3
N5 C47 C48 116.5(4)
N5 C47 H47A 108.2
C48 C47 H47A 108.2
N5 C47 H47B 108.2
C48 C47 H47B 108.2
H47A C47 H47B 107.3
C49 C48 C47 117.0(4)
C49 C48 H48A 108.1
C47 C48 H48A 108.1
C49 C48 H48B 108.1
C47 C48 H48B 108.1
H48A C48 H48B 107.3
C54 C49 C50 117.2(5)
C54 C49 C48 123.7(5)
C50 C49 C48 119.1(5)
C51 C50 C49 120.7(5)
C51 C50 H50 119.7
C49 C50 H50 119.7
C50 C51 C52 120.7(5)
C50 C51 H51 119.6
C52 C51 H51 119.6
C53 C52 C51 119.3(5)
C53 C52 O5 123.3(6)
C51 C52 O5 117.4(5)
C52 C53 C54 119.5(5)
C52 C53 H53 120.3
C54 C53 H53 120.3
C49 C54 C53 122.6(5)
C49 C54 H54 118.7
C53 C54 H54 118.7
C56 C55 H55A 109.5
C56 C55 H55B 109.5
H55A C55 H55B 109.5
C56 C55 H55C 109.5
H55A C55 H55C 109.5
H55B C55 H55C 109.5
C55 C56 O13 113.5(9)
C55 C56 H56A 108.9
O13 C56 H56A 108.9
C55 C56 H56B 108.9
O13 C56 H56B 108.9
H56A C56 H56B 107.7
C7 N1 C8 120.1(3)
C7 N1 Zn1 126.1(2)
C8 N1 Zn1 113.8(2)
C11 N2 C10 118.6(3)
C11 N2 Zn1 123.8(3)
C10 N2 Zn1 117.4(3)
C30 N3 C29 117.8(4)
C30 N3 Zn2 124.5(3)
C29 N3 Zn2 116.2(3)
C26 N4 C27 117.7(4)
C26 N4 Zn2 124.3(3)
C27 N4 Zn2 118.0(3)
C47 N5 C37 113.8(3)
C47 N5 C38 114.1(3)
C37 N5 C38 112.7(3)
C18 N6 C19 109.9(2)
C18 N6 C39 112.9(3)
C19 N6 C39 113.0(3)
O9 N7 O8 124.7(4)
O9 N7 O7 118.5(4)
O8 N7 O7 116.8(4)
O10 N8 O11 120.2(5)
O10 N8 O12 119.6(6)
O11 N8 O12 120.2(6)
C1 O1 Zn1 128.9(2)
C1 O1 H1 115.5
Zn1 O1 H1 115.6
C17 O2 Zn1 125.7(2)
C32 O3 Zn2 129.8(2)
C32 O3 H3A 115.1
Zn2 O3 H3A 115.1
C21 O4 Zn2 126.9(2)
C52 O5 H5A 109.4
C44 O6 H6 109.5
N7 O7 Zn2 112.5(2)
N7 O7 Zn1 114.1(3)
Zn2 O7 Zn1 126.25(12)
C56 O13 H13A 107.2

loop_
_geom_bond_atom_site_label_1
_geom_bond_atom_site_label_2
_geom_bond_distance
Zn1 O1 1.953(2)
Zn1 O2 1.980(2)
Zn1 N2 2.046(3)
Zn1 N1 2.088(3)
Zn1 O7 2.177(3)
Zn2 O3 1.970(2)
Zn2 O4 2.008(2)
Zn2 N4 2.047(3)
Zn2 O7 2.093(3)
Zn2 N3 2.121(3)
C1 O1 1.309(4)
C1 C6 1.411(5)
C1 C2 1.421(5)
C2 C3 1.383(5)
C2 C38 1.494(4)
C3 C4 1.373(5)
C3 H3 0.9300
C4 C5 1.372(5)
C4 Cl1 1.746(4)
C5 C6 1.393(5)
C5 H5 0.9300
C6 C7 1.448(5)
C7 N1 1.265(5)
C7 H7 0.9300
C8 N1 1.476(5)
C8 C9 1.525(6)
C8 H8A 0.9700
C8 H8B 0.9700
C9 C10 1.497(6)
C9 H9A 0.9700
C9 H9B 0.9700
C10 N2 1.459(5)
C10 H10A 0.9700
C10 H10B 0.9700
C11 N2 1.281(5)
C11 C12 1.446(5)
C11 H11 0.9300
C12 C13 1.394(5)
C12 C17 1.416(5)
C13 C14 1.342(6)
C13 H13 0.9300
C14 C15 1.384(5)
C14 Cl2 1.746(4)
C15 C16 1.376(5)
C15 H15 0.9300
C16 C17 1.424(5)
C16 C18 1.484(5)
C17 O2 1.301(4)
C18 N6 1.505(4)
C18 H18A 0.9700
C18 H18B 0.9700
C19 C20 1.482(5)
C19 N6 1.514(4)
C19 H19A 0.9700
C19 H19B 0.9700
C20 C25 1.384(5)
C20 C21 1.429(5)
C21 O4 1.300(4)
C21 C22 1.402(5)
C22 C23 1.397(5)
C22 C26 1.449(6)
C23 C24 1.353(6)
C23 H23 0.9300
C24 C25 1.392(6)
C24 Cl4 1.749(4)
C25 H25 0.9300
C26 N4 1.272(5)
C26 H26 0.9300
C27 N4 1.479(6)
C27 C28 1.490(9)
C27 H27A 0.9700
C27 H27B 0.9700
C28 C29 1.498(8)
C28 H28A 0.9700
C28 H28B 0.9700
C29 N3 1.460(5)
C29 H29A 0.9700
C29 H29B 0.9700
C30 N3 1.277(5)
C30 C31 1.441(5)
C30 H30 0.9300
C31 C36 1.407(5)
C31 C32 1.411(5)
C32 O3 1.299(4)
C32 C33 1.415(5)
C33 C34 1.368(5)
C33 C37 1.487(5)
C34 C35 1.378(6)
C34 H34 0.9300
C35 C36 1.364(6)
C35 Cl3 1.744(4)
C36 H36 0.9300
C37 N5 1.508(5)
C37 H37A 0.9700
C37 H37B 0.9700
C38 N5 1.521(4)
C38 H38A 0.9700
C38 H38B 0.9700
C39 C40 1.508(5)
C39 N6 1.517(4)
C39 H39A 0.9700
C39 H39B 0.9700
C40 C41 1.525(5)
C40 H40A 0.9700
C40 H40B 0.9700
C41 C42 1.368(5)
C41 C46 1.372(5)
C42 C43 1.383(6)
C42 H42 0.9300
C43 C44 1.358(6)
C43 H43 0.9300
C44 O6 1.360(5)
C44 C45 1.383(6)
C45 C46 1.386(5)
C45 H45 0.9300
C46 H46 0.9300
C47 N5 1.492(5)
C47 C48 1.520(6)
C47 H47A 0.9700
C47 H47B 0.9700
C48 C49 1.516(6)
C48 H48A 0.9700
C48 H48B 0.9700
C49 C54 1.367(6)
C49 C50 1.389(7)
C50 C51 1.361(7)
C50 H50 0.9300
C51 C52 1.387(7)
C51 H51 0.9300
C52 C53 1.355(7)
C52 O5 1.391(6)
C53 C54 1.376(6)
C53 H53 0.9300
C54 H54 0.9300
C55 C56 1.441(7)
C55 H55A 0.9600
C55 H55B 0.9600
C55 H55C 0.9600
C56 O13 1.449(12)
C56 H56A 0.9700
C56 H56B 0.9700
N7 O9 1.211(5)
N7 O8 1.221(5)
N7 O7 1.318(4)
N8 O10 1.212(6)
N8 O11 1.228(6)
N8 O12 1.229(5)
O1 H1 0.9300
O3 H3A 0.9300
O5 H5A 0.8200
O6 H6 0.8200
O13 H13A 0.9700
